data_7237545
loop_
_publ_author_name
'Kitagawa, Daichi'
'Nakahama, Tatsumoto'
'Nakai, Yoshihiro'
'Kobatake, Seiya'

_publ_section_title
;
 1,2-Diarylbenzene as fast T-type photochromic switch
;
_journal_issue 10
_journal_name_full 'Journal of Materials Chemistry C'
_journal_page_first 2865
_journal_paper_doi 10.1039/C8TC05357J
_journal_volume 7
_journal_year 2019
_chemical_formula_moiety 'C28 H18 F4 S2'
_chemical_formula_sum 'C28 H18 F4 S2'
_chemical_formula_weight 494.54
_chemical_name_systematic
; 
1,2-Bis(2-methyl-5-phenyl-3-thienyl)tetrafluorobenzene 
;
_space_group_crystal_system orthorhombic
_space_group_IT_number 19
_space_group_name_Hall 'P 2ac 2ab'
_space_group_name_H-M_alt 'P 21 21 21'
_atom_sites_solution_hydrogens geom
_atom_sites_solution_primary direct
_atom_sites_solution_secondary difmap
_audit_creation_method SHELXL-2014/7
_audit_update_record
;
2018-10-09 deposited with the CCDC.
2019-01-22 downloaded from the CCDC.
;
_cell_angle_alpha 90
_cell_angle_beta 90
_cell_angle_gamma 90
_cell_formula_units_Z 4
_cell_length_a 7.5411(3)
_cell_length_b 14.0447(5)
_cell_length_c 22.0416(9)
_cell_measurement_reflns_used 5837
_cell_measurement_temperature 150(2)
_cell_measurement_theta_max 27.48
_cell_measurement_theta_min 2.35
_cell_volume 2334.48(16)
_computing_cell_refinement CrystalClear
_computing_data_collection 'CrystalClear (Rigaku Inc., 2007)'
_computing_data_reduction CrystalClear
_computing_molecular_graphics 'CrystalStructure 4.2.4'
_computing_publication_material 'CrystalStructure 4.2.4 (Rigaku, 2016)'
_computing_structure_refinement 'SHELXL-2014/7 (Sheldrick, 2014)'
_computing_structure_solution 'SIR92 (Altomare, et al., 1994)'
_diffrn_ambient_temperature 150(2)
_diffrn_detector_area_resol_mean 7.314
_diffrn_measured_fraction_theta_full 0.996
_diffrn_measured_fraction_theta_max 0.991
_diffrn_measurement_device_type 'Rigaku Mercury70'
_diffrn_measurement_method \w
_diffrn_radiation_type MoK\a
_diffrn_radiation_wavelength 0.71075
_diffrn_reflns_av_R_equivalents 0.0289
_diffrn_reflns_av_unetI/netI 0.0320
_diffrn_reflns_Laue_measured_fraction_full 0.996
_diffrn_reflns_Laue_measured_fraction_max 0.991
_diffrn_reflns_limit_h_max 9
_diffrn_reflns_limit_h_min -7
_diffrn_reflns_limit_k_max 15
_diffrn_reflns_limit_k_min -18
_diffrn_reflns_limit_l_max 27
_diffrn_reflns_limit_l_min -28
_diffrn_reflns_number 17285
_diffrn_reflns_point_group_measured_fraction_full 0.987
_diffrn_reflns_point_group_measured_fraction_max 0.969
_diffrn_reflns_theta_full 25.242
_diffrn_reflns_theta_max 27.478
_diffrn_reflns_theta_min 2.349
_exptl_absorpt_coefficient_mu 0.275
_exptl_absorpt_correction_T_max 0.931
_exptl_absorpt_correction_T_min 0.735
_exptl_absorpt_correction_type multi-scan
_exptl_absorpt_process_details 'REQAB (Rigaku, 1998)'
_exptl_crystal_colour colorless
_exptl_crystal_density_diffrn 1.407
_exptl_crystal_density_method 'not measured'
_exptl_crystal_description block
_exptl_crystal_F_000 1016
_exptl_crystal_size_max 0.450
_exptl_crystal_size_mid 0.220
_exptl_crystal_size_min 0.130
_refine_diff_density_max 0.190
_refine_diff_density_min -0.259
_refine_diff_density_rms 0.043
_refine_ls_abs_structure_details
;
 Flack x determined using 1828 quotients [(I+)-(I-)]/[(I+)+(I-)]
 (Parsons, Flack and Wagner, Acta Cryst. B69 (2013) 249-259).
;
_refine_ls_abs_structure_Flack 0.06(3)
_refine_ls_extinction_method none
_refine_ls_goodness_of_fit_ref 1.066
_refine_ls_hydrogen_treatment constr
_refine_ls_matrix_type full
_refine_ls_number_parameters 309
_refine_ls_number_reflns 5197
_refine_ls_number_restraints 0
_refine_ls_restrained_S_all 1.066
_refine_ls_R_factor_all 0.0406
_refine_ls_R_factor_gt 0.0372
_refine_ls_shift/su_max 0.001
_refine_ls_shift/su_mean 0.000
_refine_ls_structure_factor_coef Fsqd
_refine_ls_weighting_details 'w=1/[\s^2^(Fo^2^)+(0.0439P)^2^+0.3939P] where P=(Fo^2^+2Fc^2^)/3'
_refine_ls_weighting_scheme calc
_refine_ls_wR_factor_gt 0.0875
_refine_ls_wR_factor_ref 0.0909
_reflns_Friedel_coverage 0.718
_reflns_Friedel_fraction_full 0.975
_reflns_Friedel_fraction_max 0.940
_reflns_number_gt 4863
_reflns_number_total 5197
_reflns_threshold_expression 'I > 2\s(I)'
_cod_data_source_file c8tc05357j3.cif
_cod_data_source_block shelxl
_cod_database_code 7237545
_shelx_shelxl_version_number 2014/7
_shelx_space_group_comment
;
The symmetry employed for this shelxl refinement is uniquely defined
by the following loop, which should always be used as a source of
symmetry information in preference to the above space-group names.
They are only intended as comments.
;
_shelx_estimated_absorpt_t_min 0.886
_shelx_estimated_absorpt_t_max 0.965

loop_
_space_group_symop_operation_xyz
'x, y, z'
'-x+1/2, -y, z+1/2'
'x+1/2, -y+1/2, -z'
'-x, y+1/2, -z+1/2'

loop_
_atom_site_label
_atom_site_type_symbol
_atom_site_fract_x
_atom_site_fract_y
_atom_site_fract_z
_atom_site_U_iso_or_equiv
_atom_site_adp_type
_atom_site_occupancy
_atom_site_site_symmetry_order
_atom_site_calc_flag
_atom_site_refinement_flags_posn
_atom_site_refinement_flags_adp
S1 S 1.17063(9) 0.17130(5) 0.12369(3) 0.03588(17) Uani 1 1 d . .
S2 S 0.83042(10) 0.45430(5) 0.24489(3) 0.03457(17) Uani 1 1 d . .
F1 F 1.1052(2) 0.35059(13) -0.06574(7) 0.0367(4) Uani 1 1 d . .
F2 F 1.0023(3) 0.51471(13) -0.11695(7) 0.0466(5) Uani 1 1 d . .
F3 F 0.8435(3) 0.65134(13) -0.04879(8) 0.0497(5) Uani 1 1 d . .
F4 F 0.7757(2) 0.62039(12) 0.06888(8) 0.0414(4) Uani 1 1 d . .
C1 C 1.2523(4) 0.3616(2) 0.14543(13) 0.0390(7) Uani 1 1 d . .
H1A H 1.3760 0.3418 0.1507 0.058 Uiso 1 1 calc R U
H1B H 1.1941 0.3647 0.1851 0.058 Uiso 1 1 calc R U
H1C H 1.2486 0.4245 0.1262 0.058 Uiso 1 1 calc R U
C2 C 1.1581(3) 0.2910(2) 0.10618(11) 0.0304(5) Uani 1 1 d . .
C3 C 1.0542(3) 0.3049(2) 0.05576(11) 0.0281(5) Uani 1 1 d . .
C4 C 0.9892(3) 0.2180(2) 0.03105(11) 0.0295(5) Uani 1 1 d . .
H4 H 0.9185 0.2152 -0.0046 0.035 Uiso 1 1 calc R U
C5 C 1.0372(4) 0.1392(2) 0.06305(12) 0.0336(6) Uani 1 1 d . .
C6 C 0.9819(4) 0.0403(2) 0.05267(13) 0.0377(6) Uani 1 1 d . .
C7 C 0.9424(4) 0.0086(2) -0.00599(14) 0.0402(7) Uani 1 1 d . .
H7 H 0.9595 0.0500 -0.0396 0.048 Uiso 1 1 calc R U
C8 C 0.8786(5) -0.0827(2) -0.01556(17) 0.0513(8) Uani 1 1 d . .
H8 H 0.8502 -0.1029 -0.0555 0.062 Uiso 1 1 calc R U
C9 C 0.8560(6) -0.1440(3) 0.03227(19) 0.0634(10) Uani 1 1 d . .
H9 H 0.8129 -0.2067 0.0254 0.076 Uiso 1 1 calc R U
C10 C 0.8960(6) -0.1147(3) 0.0904(2) 0.0686(12) Uani 1 1 d . .
H10 H 0.8808 -0.1574 0.1234 0.082 Uiso 1 1 calc R U
C11 C 0.9582(5) -0.0232(3) 0.10091(17) 0.0556(9) Uani 1 1 d . .
H11 H 0.9850 -0.0036 0.1411 0.067 Uiso 1 1 calc R U
C12 C 1.0002(3) 0.39802(19) 0.03078(11) 0.0275(5) Uani 1 1 d . .
C13 C 1.0260(3) 0.4165(2) -0.03047(12) 0.0309(6) Uani 1 1 d . .
C14 C 0.9754(4) 0.5000(2) -0.05726(12) 0.0353(6) Uani 1 1 d . .
C15 C 0.8952(4) 0.5693(2) -0.02294(13) 0.0362(6) Uani 1 1 d . .
C16 C 0.8646(4) 0.5527(2) 0.03780(12) 0.0324(6) Uani 1 1 d . .
C17 C 0.9128(3) 0.4681(2) 0.06587(12) 0.0285(5) Uani 1 1 d . .
C18 C 0.9904(4) 0.6013(2) 0.18011(14) 0.0452(7) Uani 1 1 d . .
H18A H 1.0650 0.6052 0.2164 0.068 Uiso 1 1 calc R U
H18B H 0.9011 0.6519 0.1812 0.068 Uiso 1 1 calc R U
H18C H 1.0644 0.6088 0.1439 0.068 Uiso 1 1 calc R U
C19 C 0.9000(4) 0.5065(2) 0.17832(12) 0.0329(6) Uani 1 1 d . .
C20 C 0.8623(3) 0.4488(2) 0.12980(11) 0.0290(5) Uani 1 1 d . .
C21 C 0.7750(3) 0.3632(2) 0.14730(11) 0.0277(5) Uani 1 1 d . .
H21 H 0.7385 0.3161 0.1190 0.033 Uiso 1 1 calc R U
C22 C 0.7485(3) 0.3549(2) 0.20813(11) 0.0292(5) Uani 1 1 d . .
C23 C 0.6655(3) 0.2760(2) 0.24173(11) 0.0302(5) Uani 1 1 d . .
C24 C 0.6453(4) 0.1868(2) 0.21515(12) 0.0380(6) Uani 1 1 d . .
H24 H 0.6865 0.1763 0.1750 0.046 Uiso 1 1 calc R U
C25 C 0.5655(4) 0.1131(3) 0.24680(14) 0.0478(8) Uani 1 1 d . .
H25 H 0.5499 0.0529 0.2278 0.057 Uiso 1 1 calc R U
C26 C 0.5082(4) 0.1263(3) 0.30585(14) 0.0461(8) Uani 1 1 d . .
H26 H 0.4553 0.0753 0.3276 0.055 Uiso 1 1 calc R U
C27 C 0.5287(4) 0.2138(2) 0.33263(13) 0.0440(7) Uani 1 1 d . .
H27 H 0.4887 0.2234 0.3730 0.053 Uiso 1 1 calc R U
C28 C 0.6069(4) 0.2883(2) 0.30141(13) 0.0400(7) Uani 1 1 d . .
H28 H 0.6210 0.3483 0.3207 0.048 Uiso 1 1 calc R U

loop_
_atom_site_aniso_label
_atom_site_aniso_U_11
_atom_site_aniso_U_22
_atom_site_aniso_U_33
_atom_site_aniso_U_23
_atom_site_aniso_U_13
_atom_site_aniso_U_12
S1 0.0381(3) 0.0423(4) 0.0272(3) -0.0006(3) -0.0079(3) 0.0079(3)
S2 0.0399(3) 0.0424(4) 0.0214(3) -0.0062(3) -0.0008(3) -0.0017(3)
F1 0.0429(8) 0.0429(10) 0.0241(7) -0.0030(7) 0.0065(6) 0.0053(7)
F2 0.0713(12) 0.0467(11) 0.0219(8) 0.0067(7) 0.0074(8) 0.0012(9)
F3 0.0789(12) 0.0330(10) 0.0372(9) 0.0073(7) 0.0039(9) 0.0053(10)
F4 0.0562(10) 0.0321(9) 0.0359(9) -0.0034(7) 0.0061(8) 0.0058(8)
C1 0.0349(13) 0.0496(19) 0.0323(15) -0.0066(13) -0.0066(11) -0.0012(13)
C2 0.0274(11) 0.0408(15) 0.0232(11) -0.0031(11) 0.0006(9) 0.0026(11)
C3 0.0261(11) 0.0367(15) 0.0213(12) -0.0006(11) 0.0033(9) 0.0018(10)
C4 0.0298(11) 0.0360(15) 0.0228(12) -0.0016(11) -0.0021(10) 0.0019(11)
C5 0.0344(12) 0.0398(16) 0.0265(13) -0.0014(12) -0.0044(10) 0.0058(12)
C6 0.0445(15) 0.0335(15) 0.0351(15) -0.0014(12) -0.0076(12) 0.0107(13)
C7 0.0432(14) 0.0382(17) 0.0393(16) -0.0071(13) -0.0026(12) 0.0104(12)
C8 0.0570(19) 0.0406(19) 0.056(2) -0.0145(16) -0.0063(15) 0.0105(15)
C9 0.081(3) 0.0327(18) 0.076(3) -0.0074(18) -0.009(2) 0.0073(18)
C10 0.101(3) 0.035(2) 0.069(3) 0.0118(19) -0.016(2) 0.003(2)
C11 0.080(2) 0.041(2) 0.0454(19) 0.0042(15) -0.0181(18) 0.0075(18)
C12 0.0274(11) 0.0325(14) 0.0226(12) -0.0021(10) 0.0009(10) -0.0031(11)
C13 0.0327(12) 0.0373(15) 0.0229(12) -0.0050(11) 0.0036(10) -0.0018(11)
C14 0.0446(14) 0.0411(17) 0.0200(12) 0.0012(12) 0.0027(11) -0.0047(13)
C15 0.0470(15) 0.0305(15) 0.0312(14) 0.0039(12) -0.0001(12) -0.0007(12)
C16 0.0385(14) 0.0304(14) 0.0283(13) -0.0044(11) 0.0033(10) 0.0001(11)
C17 0.0292(11) 0.0323(15) 0.0241(12) -0.0010(11) 0.0009(10) -0.0052(11)
C18 0.0519(17) 0.0447(19) 0.0389(16) -0.0064(14) -0.0007(13) -0.0145(15)
C19 0.0341(12) 0.0382(16) 0.0265(13) -0.0037(12) 0.0015(10) -0.0028(11)
C20 0.0284(11) 0.0359(15) 0.0226(12) -0.0030(11) 0.0004(9) 0.0017(10)
C21 0.0267(11) 0.0349(15) 0.0215(12) -0.0030(10) -0.0004(9) 0.0008(10)
C22 0.0271(11) 0.0365(15) 0.0241(12) -0.0028(11) -0.0015(9) 0.0017(11)
C23 0.0288(11) 0.0414(15) 0.0204(11) 0.0019(10) -0.0007(10) 0.0024(12)
C24 0.0461(15) 0.0482(18) 0.0198(12) -0.0030(12) 0.0016(11) -0.0098(14)
C25 0.0598(19) 0.052(2) 0.0316(15) -0.0019(15) -0.0031(14) -0.0227(16)
C26 0.0455(16) 0.060(2) 0.0330(15) 0.0071(15) -0.0016(13) -0.0163(15)
C27 0.0534(17) 0.053(2) 0.0253(14) 0.0028(13) 0.0108(13) -0.0034(15)
C28 0.0507(16) 0.0424(18) 0.0270(14) 0.0006(13) 0.0068(12) 0.0021(13)

loop_
_atom_type_symbol
_atom_type_description
_atom_type_scat_dispersion_real
_atom_type_scat_dispersion_imag
_atom_type_scat_source
C C 0.0033 0.0016 'International Tables Vol C Tables 4.2.6.8 and 6.1.1.4'
H H 0.0000 0.0000 'International Tables Vol C Tables 4.2.6.8 and 6.1.1.4'
F F 0.0171 0.0103 'International Tables Vol C Tables 4.2.6.8 and 6.1.1.4'
S S 0.1246 0.1234 'International Tables Vol C Tables 4.2.6.8 and 6.1.1.4'

loop_
_geom_angle_atom_site_label_1
_geom_angle_atom_site_label_2
_geom_angle_atom_site_label_3
_geom_angle
C2 S1 C5 92.82(14)
C19 S2 C22 93.08(13)
C2 C1 H1A 109.5
C2 C1 H1B 109.5
H1A C1 H1B 109.5
C2 C1 H1C 109.5
H1A C1 H1C 109.5
H1B C1 H1C 109.5
C3 C2 C1 130.2(3)
C3 C2 S1 110.4(2)
C1 C2 S1 119.3(2)
C2 C3 C4 112.6(2)
C2 C3 C12 125.8(2)
C4 C3 C12 121.5(2)
C5 C4 C3 114.0(2)
C5 C4 H4 123.0
C3 C4 H4 123.0
C4 C5 C6 127.8(2)
C4 C5 S1 110.1(2)
C6 C5 S1 122.1(2)
C7 C6 C11 118.1(3)
C7 C6 C5 120.4(3)
C11 C6 C5 121.4(3)
C8 C7 C6 120.6(3)
C8 C7 H7 119.7
C6 C7 H7 119.7
C9 C8 C7 120.5(3)
C9 C8 H8 119.8
C7 C8 H8 119.8
C8 C9 C10 119.9(4)
C8 C9 H9 120.0
C10 C9 H9 120.0
C9 C10 C11 120.4(4)
C9 C10 H10 119.8
C11 C10 H10 119.8
C10 C11 C6 120.5(3)
C10 C11 H11 119.8
C6 C11 H11 119.8
C13 C12 C17 117.8(2)
C13 C12 C3 119.3(2)
C17 C12 C3 122.8(2)
F1 C13 C14 117.6(2)
F1 C13 C12 119.6(3)
C14 C13 C12 122.8(3)
F2 C14 C13 120.8(3)
F2 C14 C15 119.7(3)
C13 C14 C15 119.5(2)
F3 C15 C14 120.1(3)
F3 C15 C16 120.6(3)
C14 C15 C16 119.2(3)
F4 C16 C15 117.2(3)
F4 C16 C17 120.4(2)
C15 C16 C17 122.3(3)
C16 C17 C12 118.3(2)
C16 C17 C20 120.8(2)
C12 C17 C20 120.8(2)
C19 C18 H18A 109.5
C19 C18 H18B 109.5
H18A C18 H18B 109.5
C19 C18 H18C 109.5
H18A C18 H18C 109.5
H18B C18 H18C 109.5
C20 C19 C18 129.8(3)
C20 C19 S2 110.5(2)
C18 C19 S2 119.7(2)
C19 C20 C21 112.6(2)
C19 C20 C17 125.4(3)
C21 C20 C17 122.0(2)
C22 C21 C20 114.1(2)
C22 C21 H21 123.0
C20 C21 H21 123.0
C21 C22 C23 128.5(2)
C21 C22 S2 109.8(2)
C23 C22 S2 121.62(19)
C24 C23 C28 118.2(3)
C24 C23 C22 120.8(2)
C28 C23 C22 121.0(3)
C25 C24 C23 120.6(3)
C25 C24 H24 119.7
C23 C24 H24 119.7
C26 C25 C24 120.6(3)
C26 C25 H25 119.7
C24 C25 H25 119.7
C27 C26 C25 119.3(3)
C27 C26 H26 120.4
C25 C26 H26 120.4
C26 C27 C28 120.7(3)
C26 C27 H27 119.6
C28 C27 H27 119.6
C27 C28 C23 120.6(3)
C27 C28 H28 119.7
C23 C28 H28 119.7

loop_
_geom_bond_atom_site_label_1
_geom_bond_atom_site_label_2
_geom_bond_distance
S1 C2 1.728(3)
S1 C5 1.732(3)
S2 C19 1.722(3)
S2 C22 1.729(3)
F1 C13 1.349(3)
F2 C14 1.347(3)
F3 C15 1.343(3)
F4 C16 1.350(3)
C1 C2 1.495(4)
C1 H1A 0.9800
C1 H1B 0.9800
C1 H1C 0.9800
C2 C3 1.374(3)
C3 C4 1.424(4)
C3 C12 1.477(4)
C4 C5 1.361(4)
C4 H4 0.9500
C5 C6 1.468(4)
C6 C7 1.400(4)
C6 C11 1.400(5)
C7 C8 1.385(5)
C7 H7 0.9500
C8 C9 1.373(5)
C8 H8 0.9500
C9 C10 1.379(6)
C9 H9 0.9500
C10 C11 1.387(5)
C10 H10 0.9500
C11 H11 0.9500
C12 C13 1.389(3)
C12 C17 1.414(4)
C13 C14 1.367(4)
C14 C15 1.374(4)
C15 C16 1.378(4)
C16 C17 1.389(4)
C17 C20 1.485(3)
C18 C19 1.496(4)
C18 H18A 0.9800
C18 H18B 0.9800
C18 H18C 0.9800
C19 C20 1.372(4)
C20 C21 1.424(4)
C21 C22 1.361(3)
C21 H21 0.9500
C22 C23 1.472(4)
C23 C24 1.391(4)
C23 C28 1.398(4)
C24 C25 1.386(4)
C24 H24 0.9500
C25 C26 1.384(4)
C25 H25 0.9500
C26 C27 1.373(5)
C26 H26 0.9500
C27 C28 1.384(4)
C27 H27 0.9500
C28 H28 0.9500

loop_
_geom_torsion_atom_site_label_1
_geom_torsion_atom_site_label_2
_geom_torsion_atom_site_label_3
_geom_torsion_atom_site_label_4
_geom_torsion
C5 S1 C2 C3 0.3(2)
C5 S1 C2 C1 179.4(2)
C1 C2 C3 C4 179.7(3)
S1 C2 C3 C4 -1.4(3)
C1 C2 C3 C12 -4.8(4)
S1 C2 C3 C12 174.1(2)
C2 C3 C4 C5 2.1(3)
C12 C3 C4 C5 -173.6(2)
C3 C4 C5 C6 175.0(3)
C3 C4 C5 S1 -1.8(3)
C2 S1 C5 C4 0.8(2)
C2 S1 C5 C6 -176.2(2)
C4 C5 C6 C7 30.7(5)
S1 C5 C6 C7 -152.9(2)
C4 C5 C6 C11 -145.9(3)
S1 C5 C6 C11 30.5(4)
C11 C6 C7 C8 1.2(5)
C5 C6 C7 C8 -175.6(3)
C6 C7 C8 C9 -1.2(5)
C7 C8 C9 C10 0.4(6)
C8 C9 C10 C11 0.3(7)
C9 C10 C11 C6 -0.2(6)
C7 C6 C11 C10 -0.5(5)
C5 C6 C11 C10 176.2(3)
C2 C3 C12 C13 129.2(3)
C4 C3 C12 C13 -55.7(3)
C2 C3 C12 C17 -54.7(4)
C4 C3 C12 C17 120.4(3)
C17 C12 C13 F1 -178.5(2)
C3 C12 C13 F1 -2.2(4)
C17 C12 C13 C14 2.0(4)
C3 C12 C13 C14 178.3(2)
F1 C13 C14 F2 0.8(4)
C12 C13 C14 F2 -179.7(2)
F1 C13 C14 C15 -179.6(2)
C12 C13 C14 C15 -0.1(4)
F2 C14 C15 F3 0.1(4)
C13 C14 C15 F3 -179.4(3)
F2 C14 C15 C16 178.5(3)
C13 C14 C15 C16 -1.0(4)
F3 C15 C16 F4 2.3(4)
C14 C15 C16 F4 -176.0(3)
F3 C15 C16 C17 178.7(3)
C14 C15 C16 C17 0.3(4)
F4 C16 C17 C12 177.8(2)
C15 C16 C17 C12 1.6(4)
F4 C16 C17 C20 2.2(4)
C15 C16 C17 C20 -174.0(3)
C13 C12 C17 C16 -2.6(4)
C3 C12 C17 C16 -178.8(2)
C13 C12 C17 C20 173.0(2)
C3 C12 C17 C20 -3.2(4)
C22 S2 C19 C20 -0.4(2)
C22 S2 C19 C18 -179.4(2)
C18 C19 C20 C21 179.6(3)
S2 C19 C20 C21 0.8(3)
C18 C19 C20 C17 2.8(5)
S2 C19 C20 C17 -176.1(2)
C16 C17 C20 C19 -55.2(4)
C12 C17 C20 C19 129.4(3)
C16 C17 C20 C21 128.3(3)
C12 C17 C20 C21 -47.2(3)
C19 C20 C21 C22 -0.8(3)
C17 C20 C21 C22 176.2(2)
C20 C21 C22 C23 -179.1(2)
C20 C21 C22 S2 0.5(3)
C19 S2 C22 C21 0.0(2)
C19 S2 C22 C23 179.5(2)
C21 C22 C23 C24 17.5(4)
S2 C22 C23 C24 -161.9(2)
C21 C22 C23 C28 -163.2(3)
S2 C22 C23 C28 17.3(3)
C28 C23 C24 C25 1.4(4)
C22 C23 C24 C25 -179.3(3)
C23 C24 C25 C26 -1.5(5)
C24 C25 C26 C27 1.0(5)
C25 C26 C27 C28 -0.6(5)
C26 C27 C28 C23 0.5(5)
C24 C23 C28 C27 -0.9(4)
C22 C23 C28 C27 179.8(3)
